data_2217882
loop_
_publ_author_name
'Huang, Wei-Wei'
'Yang, Shi-Ping'

_publ_section_title
;
 [2-(2-Carboxyphenyl)benzoato]bis(1,10-phenanthroline)zinc(II)
 2-(2-carboxyphenyl)benzoate monohydrate
;
_journal_coeditor_code CI2560
_journal_issue 4
_journal_name_full 'Acta Crystallographica Section E'
_journal_page_first m525
_journal_page_last m526
_journal_paper_doi 10.1107/S1600536808005862
_journal_volume 64
_journal_year 2008
_chemical_formula_iupac '[Zn (C14 H9 O4) (C12 H8 N2)2] (C14 H9 O4), H2 O'
_chemical_formula_moiety 'C38 H25 N4 O4 Zn +, C14 H9 O4 -, H2 O'
_chemical_formula_sum 'C52 H36 N4 O9 Zn'
_chemical_formula_weight 926.24
_chemical_name_systematic
;
[2-(2-Carboxyphenyl)benzoato]bis(1,10-phenanthroline)zinc(II)
2-(2-carboxyphenyl)benzoate monohydrate
;
_space_group_IT_number 2
_symmetry_cell_setting triclinic
_symmetry_space_group_name_Hall '-P 1'
_symmetry_space_group_name_H-M 'P -1'
_atom_sites_solution_hydrogens geom
_atom_sites_solution_primary direct
_atom_sites_solution_secondary difmap
_audit_creation_method SHELXL-97
_cell_angle_alpha 77.824(2)
_cell_angle_beta 77.294(2)
_cell_angle_gamma 85.052(2)
_cell_formula_units_Z 2
_cell_length_a 10.8208(11)
_cell_length_b 13.7475(14)
_cell_length_c 14.9231(16)
_cell_measurement_reflns_used 1630
_cell_measurement_temperature 298(2)
_cell_measurement_theta_max 40.236
_cell_measurement_theta_min 4.827
_cell_volume 2115.0(4)
_computing_cell_refinement 'SAINT (Bruker, 1998)'
_computing_data_collection 'SMART (Bruker, 1998)'
_computing_data_reduction 'SAINT (Bruker, 1998)'
_computing_molecular_graphics 'SHELXTL (Sheldrick, 2008)'
_computing_publication_material 'SHELXTL (Sheldrick, 2008)'
_computing_structure_refinement 'SHELXL97 (Sheldrick, 2008)'
_computing_structure_solution 'SHELXS97 (Sheldrick, 2008)'
_diffrn_ambient_temperature 298(2)
_diffrn_measured_fraction_theta_full 0.990
_diffrn_measured_fraction_theta_max 0.891
_diffrn_measurement_device_type 'Bruker SMART CCD area-detector'
_diffrn_measurement_method '\f and \w'
_diffrn_radiation_monochromator graphite
_diffrn_radiation_source 'fine-focus sealed tube'
_diffrn_radiation_type MoK\a
_diffrn_radiation_wavelength 0.71073
_diffrn_reflns_av_R_equivalents 0.1029
_diffrn_reflns_av_sigmaI/netI 0.1747
_diffrn_reflns_limit_h_max 14
_diffrn_reflns_limit_h_min -11
_diffrn_reflns_limit_k_max 17
_diffrn_reflns_limit_k_min -17
_diffrn_reflns_limit_l_max 19
_diffrn_reflns_limit_l_min -16
_diffrn_reflns_number 13020
_diffrn_reflns_theta_full 25.00
_diffrn_reflns_theta_max 28.33
_diffrn_reflns_theta_min 1.52
_diffrn_standards_number 0
_exptl_absorpt_coefficient_mu 0.648
_exptl_absorpt_correction_T_max 0.960
_exptl_absorpt_correction_T_min 0.800
_exptl_absorpt_correction_type multi-scan
_exptl_absorpt_process_details '(SADABS; Bruker, 1998)'
_exptl_crystal_colour yellow
_exptl_crystal_density_diffrn 1.454
_exptl_crystal_density_method 'not measured'
_exptl_crystal_description Block
_exptl_crystal_F_000 956
_exptl_crystal_size_max 0.456
_exptl_crystal_size_mid 0.282
_exptl_crystal_size_min 0.067
_refine_diff_density_max 0.892
_refine_diff_density_min -0.476
_refine_ls_extinction_method none
_refine_ls_goodness_of_fit_ref 0.821
_refine_ls_hydrogen_treatment mixed
_refine_ls_matrix_type full
_refine_ls_number_parameters 603
_refine_ls_number_reflns 9403
_refine_ls_number_restraints 3
_refine_ls_restrained_S_all 0.821
_refine_ls_R_factor_all 0.1260
_refine_ls_R_factor_gt 0.0630
_refine_ls_shift/su_max 0.001
_refine_ls_shift/su_mean 0.000
_refine_ls_structure_factor_coef Fsqd
_refine_ls_weighting_details 'calc w=1/[\s^2^(Fo^2^)+(0.0297P)^2^] where P=(Fo^2^+2Fc^2^)/3'
_refine_ls_weighting_scheme calc
_refine_ls_wR_factor_gt 0.1223
_refine_ls_wR_factor_ref 0.1443
_reflns_number_gt 4505
_reflns_number_total 9403
_reflns_threshold_expression I>2\s(I)
_cod_data_source_file ci2560.cif
_cod_data_source_block I
_cod_depositor_comments
;
The following automatic conversions were performed:
'_symmetry_cell_setting' value 'Triclinic' changed to 'triclinic'
according to '/home/saulius/struct/CIF-dictionaries/cif_core.dic'
dictionary named 'cif_core.dic' version 2.4.1 from 2010-06-29.

Automatic conversion script
Id: cif_fix_enum 1527 2010-12-29 10:47:43Z saulius 

The following automatic conversions were performed:

'_symmetry_cell_setting' value 'Triclinic' changed to 'triclinic'
according to /home/saulius/struct/CIF-dictionaries/cif_core.dic
dictionary named 'cif_core.dic' version 2.4.1 from 2010-06-29.

Automatic conversion script
Id: cif_fix_values 1715 2011-07-08 13:25:40Z adriana 
;
_cod_database_code 2217882
_cod_database_fobs_code 2217882

loop_
_symmetry_equiv_pos_as_xyz
'x, y, z'
'-x, -y, -z'

loop_
_atom_site_type_symbol
_atom_site_label
_atom_site_fract_x
_atom_site_fract_y
_atom_site_fract_z
_atom_site_U_iso_or_equiv
_atom_site_adp_type
_atom_site_calc_flag
_atom_site_refinement_flags
_atom_site_occupancy
Zn Zn1 0.64423(5) 0.88673(4) 0.74002(3) 0.03550(16) Uani d . 1
O O1 0.7838(3) 1.0069(2) 0.64852(19) 0.0426(8) Uani d . 1
O O2 0.8139(3) 0.9051(2) 0.77676(18) 0.0405(7) Uani d . 1
O O3 0.7914(4) 1.2521(3) 0.7375(3) 0.0767(12) Uani d . 1
O O4 0.7058(4) 1.3718(3) 0.6419(3) 0.0865(13) Uani d . 1
H H4B 0.6644 1.3840 0.6916 0.130 Uiso calc R 1
N N1 0.5364(3) 0.8073(2) 0.8672(2) 0.0368(9) Uani d . 1
N N2 0.5425(3) 1.0045(2) 0.8031(2) 0.0355(8) Uani d . 1
N N3 0.5155(3) 0.9006(2) 0.6470(2) 0.0366(9) Uani d . 1
N N4 0.7090(3) 0.7673(2) 0.6686(2) 0.0369(9) Uani d . 1
C C1 0.4516(4) 0.8671(3) 0.9161(3) 0.0350(10) Uani d . 1
C C2 0.4569(4) 0.9721(3) 0.8828(3) 0.0339(10) Uani d . 1
C C3 0.5528(4) 1.1024(3) 0.7720(3) 0.0469(12) Uani d . 1
H H3 0.6133 1.1252 0.7185 0.056 Uiso calc R 1
C C4 0.4759(4) 1.1718(3) 0.8172(3) 0.0491(12) Uani d . 1
H H4A 0.4836 1.2396 0.7930 0.059 Uiso calc R 1
C C5 0.3890(4) 1.1393(3) 0.8973(3) 0.0483(12) Uani d . 1
H H5 0.3376 1.1850 0.9281 0.058 Uiso calc R 1
C C6 0.3773(4) 1.0374(3) 0.9329(3) 0.0384(11) Uani d . 1
C C7 0.2920(4) 0.9964(4) 1.0161(3) 0.0522(13) Uani d . 1
H H7 0.2391 1.0390 1.0499 0.063 Uiso calc R 1
C C8 0.2853(4) 0.8969(4) 1.0478(3) 0.0514(13) Uani d . 1
H H8A 0.2276 0.8727 1.1025 0.062 Uiso calc R 1
C C9 0.3653(4) 0.8282(3) 0.9989(3) 0.0428(11) Uani d . 1
C C10 0.3674(5) 0.7248(4) 1.0305(3) 0.0557(14) Uani d . 1
H H10 0.3105 0.6964 1.0841 0.067 Uiso calc R 1
C C11 0.4531(5) 0.6656(4) 0.9822(3) 0.0609(15) Uani d . 1
H H11 0.4568 0.5970 1.0035 0.073 Uiso calc R 1
C C12 0.5357(5) 0.7098(3) 0.9000(3) 0.0501(13) Uani d . 1
H H12 0.5927 0.6688 0.8670 0.060 Uiso calc R 1
C C13 0.5415(4) 0.8322(3) 0.5895(3) 0.0365(10) Uani d . 1
C C14 0.6448(4) 0.7631(3) 0.6003(3) 0.0374(11) Uani d . 1
C C15 0.8014(5) 0.6997(3) 0.6810(3) 0.0495(12) Uani d . 1
H H15 0.8443 0.7003 0.7285 0.059 Uiso calc R 1
C C16 0.8374(5) 0.6272(3) 0.6259(4) 0.0617(15) Uani d . 1
H H16 0.9042 0.5817 0.6360 0.074 Uiso calc R 1
C C17 0.7750(5) 0.6236(4) 0.5582(4) 0.0600(15) Uani d . 1
H H17 0.7984 0.5757 0.5213 0.072 Uiso calc R 1
C C18 0.6766(5) 0.6907(3) 0.5438(3) 0.0482(13) Uani d . 1
C C19 0.6023(5) 0.6905(4) 0.4744(3) 0.0641(16) Uani d . 1
H H19 0.6232 0.6450 0.4348 0.077 Uiso calc R 1
C C20 0.5024(6) 0.7560(4) 0.4665(3) 0.0661(16) Uani d . 1
H H20 0.4551 0.7532 0.4221 0.079 Uiso calc R 1
C C21 0.4670(5) 0.8289(4) 0.5235(3) 0.0464(12) Uani d . 1
C C22 0.3630(5) 0.8974(4) 0.5197(3) 0.0579(14) Uani d . 1
H H22 0.3120 0.8971 0.4771 0.070 Uiso calc R 1
C C23 0.3367(5) 0.9635(4) 0.5774(3) 0.0518(13) Uani d . 1
H H23 0.2673 1.0082 0.5757 0.062 Uiso calc R 1
C C24 0.4157(4) 0.9631(3) 0.6391(3) 0.0451(12) Uani d . 1
H H24 0.3976 1.0097 0.6777 0.054 Uiso calc R 1
C C25 0.8448(4) 0.9804(3) 0.7112(3) 0.0355(10) Uani d . 1
C C26 0.9559(4) 1.0368(3) 0.7160(3) 0.0335(10) Uani d . 1
C C27 1.0267(5) 0.9982(4) 0.7824(3) 0.0525(13) Uani d . 1
H H27 1.0055 0.9369 0.8210 0.063 Uiso calc R 1
C C28 1.1267(5) 1.0449(4) 0.7949(4) 0.0639(15) Uani d . 1
H H28 1.1724 1.0155 0.8403 0.077 Uiso calc R 1
C C29 1.1583(5) 1.1361(4) 0.7392(4) 0.0597(15) Uani d . 1
H H29 1.2254 1.1696 0.7464 0.072 Uiso calc R 1
C C30 1.0889(5) 1.1765(4) 0.6728(3) 0.0545(14) Uani d . 1
H H30 1.1105 1.2383 0.6355 0.065 Uiso calc R 1
C C31 0.9879(4) 1.1300(3) 0.6582(3) 0.0382(11) Uani d U 1
C C32 0.9304(4) 1.1779(3) 0.5740(3) 0.0467(12) Uani d U 1
C C33 0.9827(5) 1.1414(3) 0.4889(3) 0.0505(13) Uani d . 1
H H33 1.0407 1.0874 0.4896 0.061 Uiso calc R 1
C C34 0.9473(5) 1.1854(4) 0.4096(4) 0.0703(17) Uani d . 1
H H34 0.9760 1.1592 0.3558 0.084 Uiso calc R 1
C C35 0.8636(5) 1.2748(4) 0.4069(4) 0.0711(17) Uani d . 1
H H35 0.8431 1.3082 0.3507 0.085 Uiso calc R 1
C C36 0.8155(5) 1.3089(4) 0.4883(3) 0.0525(13) Uani d . 1
H H36 0.7614 1.3653 0.4875 0.063 Uiso calc R 1
C C37 0.8477(5) 1.2592(4) 0.5721(3) 0.0515(13) Uani d . 1
C C38 0.7835(5) 1.2933(4) 0.6589(4) 0.0517(13) Uani d . 1
O O5 0.5364(3) 0.4416(3) 0.7713(2) 0.0637(10) Uani d . 1
O O6 0.3732(3) 0.3897(2) 0.7279(2) 0.0534(9) Uani d . 1
O O7 -0.0451(4) 0.4415(3) 0.7539(3) 0.0927(13) Uani d . 1
O O8 0.1589(4) 0.4398(3) 0.6921(2) 0.0643(10) Uani d . 1
H H8B 0.2255 0.4224 0.7097 0.096 Uiso calc R 1
C C39 0.4238(5) 0.4485(3) 0.7635(3) 0.0440(12) Uani d . 1
C C40 0.3400(4) 0.5330(3) 0.7956(3) 0.0378(11) Uani d . 1
C C41 0.3802(4) 0.6285(3) 0.7610(3) 0.0513(13) Uani d . 1
H H41 0.4601 0.6381 0.7225 0.062 Uiso calc R 1
C C42 0.3053(5) 0.7102(3) 0.7819(3) 0.0567(14) Uani d . 1
H H42 0.3323 0.7743 0.7553 0.068 Uiso calc R 1
C C43 0.1916(5) 0.6958(3) 0.8416(3) 0.0568(14) Uani d . 1
H H43 0.1407 0.7501 0.8577 0.068 Uiso calc R 1
C C44 0.1511(4) 0.5996(3) 0.8790(3) 0.0496(13) Uani d . 1
H H44 0.0737 0.5904 0.9211 0.059 Uiso calc R 1
C C45 0.2223(4) 0.5183(3) 0.8554(3) 0.0352(10) Uani d . 1
C C46 0.1725(4) 0.4179(3) 0.8974(3) 0.0373(11) Uani d . 1
C C47 0.1929(4) 0.3696(3) 0.9849(3) 0.0471(12) Uani d . 1
H H47 0.2418 0.3994 1.0149 0.057 Uiso calc R 1
C C48 0.1422(5) 0.2782(4) 1.0288(3) 0.0571(14) Uani d . 1
H H48 0.1603 0.2451 1.0859 0.069 Uiso calc R 1
C C49 0.0635(5) 0.2368(4) 0.9855(4) 0.0640(16) Uani d . 1
H H49 0.0285 0.1757 1.0142 0.077 Uiso calc R 1
C C50 0.0370(4) 0.2852(3) 0.9012(4) 0.0541(14) Uani d . 1
H H50 -0.0188 0.2583 0.8746 0.065 Uiso calc R 1
C C51 0.0930(4) 0.3744(3) 0.8553(3) 0.0431(11) Uani d . 1
C C52 0.0630(6) 0.4223(4) 0.7638(4) 0.0559(13) Uani d . 1
O O9 0.7109(4) 0.5128(3) 0.8546(3) 0.0742(11) Uani d D 1
H H9A 0.652(4) 0.497(5) 0.830(4) 0.111 Uiso d D 1
H H9B 0.785(3) 0.495(5) 0.830(4) 0.111 Uiso d D 1

loop_
_atom_site_aniso_label
_atom_site_aniso_U_11
_atom_site_aniso_U_22
_atom_site_aniso_U_33
_atom_site_aniso_U_12
_atom_site_aniso_U_13
_atom_site_aniso_U_23
Zn1 0.0397(3) 0.0354(3) 0.0325(3) -0.0046(2) -0.0036(2) -0.0120(2)
O1 0.043(2) 0.0487(19) 0.0378(18) -0.0073(15) -0.0123(15) -0.0061(15)
O2 0.0471(19) 0.0346(17) 0.0341(17) -0.0083(14) -0.0023(14) 0.0018(14)
O3 0.098(3) 0.065(2) 0.056(2) 0.011(2) 0.004(2) -0.014(2)
O4 0.099(3) 0.088(3) 0.070(3) 0.031(3) -0.016(2) -0.026(2)
N1 0.049(2) 0.030(2) 0.033(2) -0.0050(17) -0.0075(17) -0.0103(16)
N2 0.039(2) 0.033(2) 0.036(2) -0.0035(17) -0.0071(17) -0.0091(16)
N3 0.040(2) 0.035(2) 0.033(2) -0.0099(18) -0.0012(17) -0.0070(16)
N4 0.041(2) 0.034(2) 0.032(2) -0.0026(18) -0.0001(17) -0.0033(16)
C1 0.037(3) 0.038(3) 0.033(2) -0.005(2) -0.012(2) -0.006(2)
C2 0.034(3) 0.042(3) 0.030(2) -0.004(2) -0.0107(19) -0.011(2)
C3 0.057(3) 0.037(3) 0.044(3) -0.005(2) -0.007(2) -0.007(2)
C4 0.055(3) 0.031(2) 0.064(3) 0.004(2) -0.014(3) -0.015(2)
C5 0.046(3) 0.048(3) 0.058(3) 0.010(2) -0.013(2) -0.027(3)
C6 0.036(3) 0.046(3) 0.036(3) 0.000(2) -0.008(2) -0.016(2)
C7 0.045(3) 0.068(4) 0.046(3) 0.004(3) -0.002(2) -0.027(3)
C8 0.048(3) 0.072(4) 0.029(2) 0.003(3) 0.005(2) -0.013(2)
C9 0.043(3) 0.052(3) 0.033(2) -0.011(2) -0.002(2) -0.009(2)
C10 0.066(4) 0.053(3) 0.039(3) -0.014(3) 0.004(2) 0.000(2)
C11 0.082(4) 0.040(3) 0.050(3) -0.011(3) 0.000(3) 0.002(2)
C12 0.060(3) 0.042(3) 0.046(3) -0.005(3) -0.009(2) -0.006(2)
C13 0.043(3) 0.035(2) 0.029(2) -0.013(2) -0.002(2) -0.0024(19)
C14 0.042(3) 0.040(3) 0.028(2) -0.013(2) 0.003(2) -0.008(2)
C15 0.057(3) 0.048(3) 0.037(3) 0.004(3) -0.003(2) -0.003(2)
C16 0.065(4) 0.037(3) 0.065(4) 0.012(3) 0.010(3) -0.003(3)
C17 0.076(4) 0.045(3) 0.054(3) -0.009(3) 0.014(3) -0.024(3)
C18 0.056(3) 0.046(3) 0.041(3) -0.014(3) 0.008(2) -0.019(2)
C19 0.080(4) 0.077(4) 0.041(3) -0.026(3) 0.003(3) -0.031(3)
C20 0.074(4) 0.095(5) 0.038(3) -0.028(4) -0.009(3) -0.026(3)
C21 0.053(3) 0.055(3) 0.031(3) -0.024(3) -0.009(2) 0.001(2)
C22 0.060(4) 0.072(4) 0.043(3) -0.030(3) -0.022(3) 0.008(3)
C23 0.049(3) 0.053(3) 0.052(3) -0.010(3) -0.016(3) 0.002(3)
C24 0.041(3) 0.043(3) 0.051(3) -0.007(2) -0.008(2) -0.007(2)
C25 0.031(3) 0.039(3) 0.039(3) 0.006(2) -0.004(2) -0.020(2)
C26 0.031(3) 0.037(2) 0.033(2) 0.004(2) -0.0042(19) -0.012(2)
C27 0.054(3) 0.055(3) 0.047(3) -0.005(3) -0.012(3) -0.006(2)
C28 0.055(4) 0.080(4) 0.064(4) -0.013(3) -0.026(3) -0.015(3)
C29 0.038(3) 0.084(4) 0.067(4) -0.015(3) -0.006(3) -0.035(3)
C30 0.050(3) 0.058(3) 0.059(3) -0.016(3) -0.003(3) -0.021(3)
C31 0.032(3) 0.046(3) 0.038(2) -0.004(2) -0.002(2) -0.017(2)
C32 0.034(3) 0.035(3) 0.067(3) -0.013(2) 0.003(2) -0.012(2)
C33 0.064(4) 0.049(3) 0.034(3) -0.013(3) 0.005(2) -0.008(2)
C34 0.056(4) 0.098(5) 0.051(4) -0.003(3) 0.008(3) -0.022(3)
C35 0.074(4) 0.090(5) 0.050(3) -0.019(4) -0.013(3) -0.007(3)
C36 0.057(3) 0.063(3) 0.037(3) -0.014(3) -0.009(2) -0.003(2)
C37 0.049(3) 0.053(3) 0.051(3) -0.018(3) 0.007(2) -0.019(3)
C38 0.063(4) 0.052(3) 0.042(3) -0.013(3) 0.000(3) -0.019(3)
O5 0.039(2) 0.078(3) 0.076(2) 0.0133(19) -0.0019(18) -0.038(2)
O6 0.065(2) 0.0467(19) 0.050(2) 0.0005(17) -0.0018(17) -0.0241(16)
O7 0.067(3) 0.101(3) 0.114(4) 0.006(3) -0.042(3) -0.009(3)
O8 0.076(3) 0.073(3) 0.048(2) -0.005(2) -0.021(2) -0.0099(18)
C39 0.046(3) 0.044(3) 0.036(3) 0.002(2) 0.005(2) -0.009(2)
C40 0.042(3) 0.034(2) 0.035(2) -0.003(2) 0.001(2) -0.010(2)
C41 0.047(3) 0.048(3) 0.052(3) -0.009(3) 0.009(2) -0.011(2)
C42 0.064(4) 0.034(3) 0.062(3) -0.010(3) 0.008(3) -0.007(2)
C43 0.058(4) 0.034(3) 0.072(4) 0.005(2) 0.006(3) -0.018(2)
C44 0.045(3) 0.039(3) 0.053(3) 0.001(2) 0.015(2) -0.010(2)
C45 0.033(3) 0.034(2) 0.038(2) -0.001(2) -0.002(2) -0.0104(19)
C46 0.036(3) 0.034(2) 0.037(3) 0.001(2) 0.004(2) -0.008(2)
C47 0.046(3) 0.048(3) 0.040(3) 0.004(2) 0.005(2) -0.009(2)
C48 0.058(4) 0.054(3) 0.044(3) 0.012(3) 0.012(3) -0.004(3)
C49 0.071(4) 0.035(3) 0.065(4) -0.001(3) 0.025(3) -0.002(3)
C50 0.048(3) 0.039(3) 0.073(4) -0.010(2) 0.002(3) -0.018(3)
C51 0.044(3) 0.032(2) 0.049(3) -0.002(2) 0.000(2) -0.009(2)
C52 0.060(4) 0.045(3) 0.066(4) 0.002(3) -0.023(3) -0.010(3)
O9 0.089(3) 0.065(3) 0.071(3) -0.009(3) -0.008(2) -0.024(2)

loop_
_atom_type_symbol
_atom_type_description
_atom_type_scat_dispersion_real
_atom_type_scat_dispersion_imag
_atom_type_scat_source
C C 0.0033 0.0016 'International Tables Vol C Tables 4.2.6.8 and 6.1.1.4'
H H 0.0000 0.0000 'International Tables Vol C Tables 4.2.6.8 and 6.1.1.4'
N N 0.0061 0.0033 'International Tables Vol C Tables 4.2.6.8 and 6.1.1.4'
O O 0.0106 0.0060 'International Tables Vol C Tables 4.2.6.8 and 6.1.1.4'
Zn Zn 0.2839 1.4301 'International Tables Vol C Tables 4.2.6.8 and 6.1.1.4'

loop_
_geom_angle_atom_site_label_1
_geom_angle_atom_site_label_2
_geom_angle_atom_site_label_3
_geom_angle
_geom_angle_publ_flag
O2 Zn1 N1 102.73(12) yes
O2 Zn1 N4 97.11(12) yes
N1 Zn1 N4 100.12(12) yes
O2 Zn1 N3 155.43(11) yes
N1 Zn1 N3 101.83(13) yes
N4 Zn1 N3 77.99(14) yes
O2 Zn1 N2 94.88(12) yes
N1 Zn1 N2 77.67(12) yes
N4 Zn1 N2 167.99(13) yes
N3 Zn1 N2 90.84(13) yes
O2 Zn1 O1 59.17(10) yes
N1 Zn1 O1 155.22(11) yes
N4 Zn1 O1 98.98(11) yes
N3 Zn1 O1 97.46(11) yes
N2 Zn1 O1 86.71(11) yes
O2 Zn1 C25 30.21(12) ?
N1 Zn1 C25 129.98(14) ?
N4 Zn1 C25 101.56(13) ?
N3 Zn1 C25 126.52(13) ?
N2 Zn1 C25 88.57(12) ?
O1 Zn1 C25 29.12(11) ?
C25 O1 Zn1 84.2(2) ?
C25 O2 Zn1 94.8(3) ?
C38 O4 H4B 109.5 ?
C12 N1 C1 118.0(4) ?
C12 N1 Zn1 128.5(3) ?
C1 N1 Zn1 113.3(3) ?
C3 N2 C2 118.5(4) ?
C3 N2 Zn1 127.8(3) ?
C2 N2 Zn1 113.7(3) ?
C24 N3 C13 117.3(4) ?
C24 N3 Zn1 129.6(3) ?
C13 N3 Zn1 113.1(3) ?
C15 N4 C14 117.6(4) ?
C15 N4 Zn1 129.0(3) ?
C14 N4 Zn1 113.5(3) ?
N1 C1 C9 122.2(4) ?
N1 C1 C2 117.6(4) ?
C9 C1 C2 120.1(4) ?
N2 C2 C6 122.6(4) ?
N2 C2 C1 117.1(4) ?
C6 C2 C1 120.3(4) ?
N2 C3 C4 122.2(4) ?
N2 C3 H3 118.9 ?
C4 C3 H3 118.9 ?
C5 C4 C3 119.4(4) ?
C5 C4 H4A 120.3 ?
C3 C4 H4A 120.3 ?
C4 C5 C6 120.0(4) ?
C4 C5 H5 120.0 ?
C6 C5 H5 120.0 ?
C5 C6 C2 117.3(4) ?
C5 C6 C7 124.3(4) ?
C2 C6 C7 118.4(4) ?
C8 C7 C6 121.8(4) ?
C8 C7 H7 119.1 ?
C6 C7 H7 119.1 ?
C7 C8 C9 121.3(4) ?
C7 C8 H8A 119.3 ?
C9 C8 H8A 119.3 ?
C10 C9 C1 117.8(4) ?
C10 C9 C8 124.1(4) ?
C1 C9 C8 118.0(4) ?
C11 C10 C9 119.8(4) ?
C11 C10 H10 120.1 ?
C9 C10 H10 120.1 ?
C10 C11 C12 119.1(5) ?
C10 C11 H11 120.5 ?
C12 C11 H11 120.5 ?
N1 C12 C11 123.1(4) ?
N1 C12 H12 118.5 ?
C11 C12 H12 118.5 ?
N3 C13 C21 121.7(4) ?
N3 C13 C14 117.4(4) ?
C21 C13 C14 120.9(4) ?
N4 C14 C18 121.7(4) ?
N4 C14 C13 117.9(4) ?
C18 C14 C13 120.4(4) ?
N4 C15 C16 122.8(5) ?
N4 C15 H15 118.6 ?
C16 C15 H15 118.6 ?
C17 C16 C15 119.6(5) ?
C17 C16 H16 120.2 ?
C15 C16 H16 120.2 ?
C16 C17 C18 119.9(5) ?
C16 C17 H17 120.1 ?
C18 C17 H17 120.1 ?
C17 C18 C14 118.5(5) ?
C17 C18 C19 123.5(5) ?
C14 C18 C19 118.0(5) ?
C20 C19 C18 120.6(5) ?
C20 C19 H19 119.7 ?
C18 C19 H19 119.7 ?
C19 C20 C21 122.5(5) ?
C19 C20 H20 118.7 ?
C21 C20 H20 118.7 ?
C22 C21 C13 117.5(4) ?
C22 C21 C20 125.0(5) ?
C13 C21 C20 117.5(5) ?
C23 C22 C21 120.6(5) ?
C23 C22 H22 119.7 ?
C21 C22 H22 119.7 ?
C22 C23 C24 118.4(5) ?
C22 C23 H23 120.8 ?
C24 C23 H23 120.8 ?
N3 C24 C23 124.5(4) ?
N3 C24 H24 117.8 ?
C23 C24 H24 117.8 ?
O1 C25 O2 121.2(4) ?
O1 C25 C26 122.0(4) ?
O2 C25 C26 116.7(4) ?
O1 C25 Zn1 66.7(2) ?
O2 C25 Zn1 55.0(2) ?
C26 C25 Zn1 167.7(3) ?
C27 C26 C31 117.9(4) ?
C27 C26 C25 119.0(4) ?
C31 C26 C25 123.1(4) ?
C28 C27 C26 123.7(5) ?
C28 C27 H27 118.1 ?
C26 C27 H27 118.1 ?
C27 C28 C29 118.9(5) ?
C27 C28 H28 120.6 ?
C29 C28 H28 120.6 ?
C30 C29 C28 118.6(5) ?
C30 C29 H29 120.7 ?
C28 C29 H29 120.7 ?
C29 C30 C31 123.6(5) ?
C29 C30 H30 118.2 ?
C31 C30 H30 118.2 ?
C30 C31 C26 117.4(4) ?
C30 C31 C32 117.4(4) ?
C26 C31 C32 124.8(4) ?
C37 C32 C33 120.0(5) ?
C37 C32 C31 124.1(4) ?
C33 C32 C31 115.4(4) ?
C34 C33 C32 119.6(5) ?
C34 C33 H33 120.2 ?
C32 C33 H33 120.2 ?
C33 C34 C35 120.2(5) ?
C33 C34 H34 119.9 ?
C35 C34 H34 119.9 ?
C36 C35 C34 119.2(5) ?
C36 C35 H35 120.4 ?
C34 C35 H35 120.4 ?
C35 C36 C37 120.2(5) ?
C35 C36 H36 119.9 ?
C37 C36 H36 119.9 ?
C32 C37 C36 120.7(4) ?
C32 C37 C38 121.5(5) ?
C36 C37 C38 117.7(5) ?
O3 C38 O4 122.4(5) ?
O3 C38 C37 125.5(5) ?
O4 C38 C37 111.9(5) ?
C52 O8 H8B 109.5 ?
O5 C39 O6 124.5(4) ?
O5 C39 C40 119.0(4) ?
O6 C39 C40 116.4(4) ?
C41 C40 C45 119.1(4) ?
C41 C40 C39 118.3(4) ?
C45 C40 C39 122.5(4) ?
C40 C41 C42 121.8(4) ?
C40 C41 H41 119.1 ?
C42 C41 H41 119.1 ?
C43 C42 C41 118.9(4) ?
C43 C42 H42 120.5 ?
C41 C42 H42 120.5 ?
C42 C43 C44 119.9(4) ?
C42 C43 H43 120.0 ?
C44 C43 H43 120.0 ?
C45 C44 C43 121.5(4) ?
C45 C44 H44 119.2 ?
C43 C44 H44 119.2 ?
C44 C45 C40 118.6(4) ?
C44 C45 C46 118.6(4) ?
C40 C45 C46 122.8(4) ?
C47 C46 C51 118.4(4) ?
C47 C46 C45 119.9(4) ?
C51 C46 C45 121.3(4) ?
C48 C47 C46 121.7(5) ?
C48 C47 H47 119.2 ?
C46 C47 H47 119.2 ?
C47 C48 C49 118.6(5) ?
C47 C48 H48 120.7 ?
C49 C48 H48 120.7 ?
C50 C49 C48 120.8(5) ?
C50 C49 H49 119.6 ?
C48 C49 H49 119.6 ?
C49 C50 C51 120.3(5) ?
C49 C50 H50 119.8 ?
C51 C50 H50 119.8 ?
C50 C51 C46 120.0(5) ?
C50 C51 C52 118.0(5) ?
C46 C51 C52 121.9(4) ?
O7 C52 O8 121.0(5) ?
O7 C52 C51 121.9(5) ?
O8 C52 C51 117.0(5) ?
H9A O9 H9B 115(6) ?

loop_
_geom_bond_atom_site_label_1
_geom_bond_atom_site_label_2
_geom_bond_distance
_geom_bond_publ_flag
Zn1 O2 2.078(3) yes
Zn1 N1 2.128(3) yes
Zn1 N4 2.130(3) yes
Zn1 N3 2.145(4) yes
Zn1 N2 2.145(3) yes
Zn1 O1 2.334(3) yes
Zn1 C25 2.528(4) ?
O1 C25 1.237(5) ?
O2 C25 1.276(5) ?
O3 C38 1.207(5) ?
O4 C38 1.326(6) ?
O4 H4B 0.82 ?
N1 C12 1.327(5) ?
N1 C1 1.370(5) ?
N2 C3 1.333(5) ?
N2 C2 1.355(5) ?
N3 C24 1.331(5) ?
N3 C13 1.373(5) ?
N4 C15 1.321(5) ?
N4 C14 1.366(5) ?
C1 C9 1.409(5) ?
C1 C2 1.426(5) ?
C2 C6 1.405(5) ?
C3 C4 1.394(6) ?
C3 H3 0.93 ?
C4 C5 1.366(6) ?
C4 H4A 0.93 ?
C5 C6 1.394(6) ?
C5 H5 0.93 ?
C6 C7 1.415(5) ?
C7 C8 1.353(6) ?
C7 H7 0.93 ?
C8 C9 1.430(6) ?
C8 H8A 0.93 ?
C9 C10 1.400(6) ?
C10 C11 1.365(6) ?
C10 H10 0.93 ?
C11 C12 1.403(6) ?
C11 H11 0.93 ?
C12 H12 0.93 ?
C13 C21 1.414(6) ?
C13 C14 1.418(6) ?
C14 C18 1.410(6) ?
C15 C16 1.401(6) ?
C15 H15 0.93 ?
C16 C17 1.343(7) ?
C16 H16 0.93 ?
C17 C18 1.370(7) ?
C17 H17 0.93 ?
C18 C19 1.444(7) ?
C19 C20 1.356(7) ?
C19 H19 0.93 ?
C20 C21 1.423(6) ?
C20 H20 0.93 ?
C21 C22 1.406(7) ?
C22 C23 1.351(6) ?
C22 H22 0.93 ?
C23 C24 1.387(6) ?
C23 H23 0.93 ?
C24 H24 0.93 ?
C25 C26 1.507(5) ?
C26 C27 1.375(6) ?
C26 C31 1.409(6) ?
C27 C28 1.371(6) ?
C27 H27 0.93 ?
C28 C29 1.374(7) ?
C28 H28 0.93 ?
C29 C30 1.370(6) ?
C29 H29 0.93 ?
C30 C31 1.391(6) ?
C30 H30 0.93 ?
C31 C32 1.525(6) ?
C32 C37 1.369(6) ?
C32 C33 1.446(6) ?
C33 C34 1.331(6) ?
C33 H33 0.93 ?
C34 C35 1.462(7) ?
C34 H34 0.93 ?
C35 C36 1.374(6) ?
C35 H35 0.93 ?
C36 C37 1.394(6) ?
C36 H36 0.93 ?
C37 C38 1.478(6) ?
O5 C39 1.243(5) ?
O6 C39 1.274(5) ?
O7 C52 1.211(6) ?
O8 C52 1.314(6) ?
O8 H8B 0.82 ?
C39 C40 1.503(6) ?
C40 C41 1.376(6) ?
C40 C45 1.389(5) ?
C41 C42 1.377(6) ?
C41 H41 0.93 ?
C42 C43 1.353(6) ?
C42 H42 0.93 ?
C43 C44 1.390(6) ?
C43 H43 0.93 ?
C44 C45 1.365(5) ?
C44 H44 0.93 ?
C45 C46 1.484(5) ?
C46 C47 1.390(6) ?
C46 C51 1.407(6) ?
C47 C48 1.387(6) ?
C47 H47 0.93 ?
C48 C49 1.395(7) ?
C48 H48 0.93 ?
C49 C50 1.371(7) ?
C49 H49 0.93 ?
C50 C51 1.389(6) ?
C50 H50 0.93 ?
C51 C52 1.477(6) ?
O9 H9A 0.87(5) ?
O9 H9B 0.84(2) ?

loop_
_geom_hbond_atom_site_label_D
_geom_hbond_atom_site_label_H
_geom_hbond_atom_site_label_A
_geom_hbond_site_symmetry_A
_geom_hbond_distance_DH
_geom_hbond_distance_HA
_geom_hbond_distance_DA
_geom_hbond_angle_DHA
O9 H9B O7 1_655 0.84(4) 2.10(5) 2.936(6) 171(6)
O4 H4B O5 1_565 0.82 1.86 2.633(5) 158
O9 H9A O5 . 0.87(5) 1.96(6) 2.817(6) 171(7)
O8 H8B O6 . 0.82 1.69 2.500(5) 171
C3 H3 O1 . 0.93 2.55 3.130(5) 121
C4 H4A O6 1_565 0.93 2.42 3.221(5) 144
C12 H12 O9 . 0.93 2.42 3.273(6) 152
C16 H16 O7 1_655 0.93 2.43 3.199(7) 139
C19 H19 O6 2_666 0.93 2.56 3.377(5) 146
C22 H22 O1 2_676 0.93 2.43 3.249(6) 147
